data_4107108
loop_
_publ_author_name
'Andy M. Chapman'
'Mairi F. Haddow'
'Duncan F. Wass'

_publ_section_title
;
 Frustrated Lewis Pairs beyond the Main Group: Synthesis, Reactivity, and
 Small Molecule Activation with Cationic Zirconocene-Phosphinoaryloxide
 Complexes
;
_journal_name_full 'Journal of the American Chemical Society'
_journal_page_first 18463
_journal_page_last 18478
_journal_paper_doi 10.1021/ja207936p
_journal_volume 133
_journal_year 2011
_chemical_formula_moiety 'C39 H62 O2 P Zr, C24 B F20, 0.5(C6 H5 Cl)'
_chemical_formula_sum 'C66 H64.5 B Cl0.5 F20 O2 P Zr'
_chemical_formula_weight 1420.40
_chemical_name_systematic
; 
 ? 
;
_space_group_IT_number 2
_symmetry_cell_setting triclinic
_symmetry_space_group_name_Hall '-P 1'
_symmetry_space_group_name_H-M 'P -1'
_atom_sites_solution_hydrogens geom
_atom_sites_solution_primary direct
_atom_sites_solution_secondary difmap
_audit_creation_method SHELXL-97
_cell_angle_alpha 95.4490(10)
_cell_angle_beta 104.1480(10)
_cell_angle_gamma 93.9350(10)
_cell_formula_units_Z 2
_cell_length_a 10.6515(2)
_cell_length_b 16.8318(3)
_cell_length_c 17.9615(3)
_cell_measurement_reflns_used 9495
_cell_measurement_temperature 100(2)
_cell_measurement_theta_max 28.01
_cell_measurement_theta_min 2.23
_cell_volume 3094.32(10)
_computing_cell_refinement 'Bruker Apex II'
_computing_data_collection 'Bruker Apex II'
_computing_data_reduction 'Bruker SAINT'
_computing_molecular_graphics 'Bruker ShelXTL'
_computing_publication_material 'Bruker ShelXTL'
_computing_structure_refinement 'SHELXL-97 (Sheldrick, 2008)'
_computing_structure_solution 'SHELXS-97 (Sheldrick, 2008)'
_diffrn_ambient_temperature 100(2)
_diffrn_measured_fraction_theta_full 0.997
_diffrn_measured_fraction_theta_max 0.997
_diffrn_measurement_device_type 'Bruker Apex II kappa CCD area detector'
_diffrn_measurement_method 'phi and omega scans'
_diffrn_radiation_monochromator graphite
_diffrn_radiation_source 'fine-focus sealed tube'
_diffrn_radiation_type MoK\a
_diffrn_radiation_wavelength 0.71073
_diffrn_reflns_av_R_equivalents 0.0303
_diffrn_reflns_av_sigmaI/netI 0.0296
_diffrn_reflns_limit_h_max 14
_diffrn_reflns_limit_h_min -14
_diffrn_reflns_limit_k_max 22
_diffrn_reflns_limit_k_min -20
_diffrn_reflns_limit_l_max 23
_diffrn_reflns_limit_l_min -23
_diffrn_reflns_number 56670
_diffrn_reflns_theta_full 28.05
_diffrn_reflns_theta_max 28.05
_diffrn_reflns_theta_min 1.22
_exptl_absorpt_coefficient_mu 0.331
_exptl_absorpt_correction_T_max 0.7456
_exptl_absorpt_correction_T_min 0.6867
_exptl_absorpt_correction_type multi-scan
_exptl_absorpt_process_details 'SADABS V2008/1'
_exptl_crystal_colour colourless
_exptl_crystal_density_diffrn 1.524
_exptl_crystal_description block
_exptl_crystal_F_000 1450
_exptl_crystal_size_max 0.16
_exptl_crystal_size_mid 0.13
_exptl_crystal_size_min 0.12
_refine_diff_density_max 1.223
_refine_diff_density_min -0.714
_refine_diff_density_rms 0.070
_refine_ls_extinction_method none
_refine_ls_goodness_of_fit_ref 1.044
_refine_ls_hydrogen_treatment constr
_refine_ls_matrix_type full
_refine_ls_number_parameters 845
_refine_ls_number_reflns 14952
_refine_ls_number_restraints 0
_refine_ls_restrained_S_all 1.044
_refine_ls_R_factor_all 0.0485
_refine_ls_R_factor_gt 0.0378
_refine_ls_shift/su_max 0.002
_refine_ls_shift/su_mean 0.000
_refine_ls_structure_factor_coef Fsqd
_refine_ls_weighting_details 'calc w=1/[\s^2^(Fo^2^)+(0.0493P)^2^+2.8200P] where P=(Fo^2^+2Fc^2^)/3'
_refine_ls_weighting_scheme calc
_refine_ls_wR_factor_gt 0.0972
_refine_ls_wR_factor_ref 0.1035
_reflns_number_gt 12615
_reflns_number_total 14952
_reflns_threshold_expression >2sigma(I)
_cod_data_source_file ja207936p_si_013.cif
_cod_data_source_block amc233thprepeated_0m
_cod_original_formula_sum 'C66 H64.50 B Cl0.50 F20 O2 P Zr'
_cod_database_code 4107108

loop_
_symmetry_equiv_pos_as_xyz
'x, y, z'
'-x, -y, -z'

loop_
_atom_site_label
_atom_site_type_symbol
_atom_site_fract_x
_atom_site_fract_y
_atom_site_fract_z
_atom_site_U_iso_or_equiv
_atom_site_adp_type
_atom_site_occupancy
_atom_site_symmetry_multiplicity
_atom_site_calc_flag
_atom_site_refinement_flags
_atom_site_disorder_assembly
_atom_site_disorder_group
Zr1 Zr 0.901981(17) 0.909865(11) 0.708891(11) 0.01458(5) Uani 1 1 d . . .
P1 P 1.01183(5) 0.63854(3) 0.80425(3) 0.01810(11) Uani 1 1 d . . .
O1 O 0.99421(14) 0.82108(8) 0.76879(8) 0.0199(3) Uani 1 1 d . . .
O2 O 0.75183(14) 0.83551(9) 0.65650(9) 0.0233(3) Uani 1 1 d . . .
C1 C 1.0616(2) 0.87366(13) 0.62482(12) 0.0226(4) Uani 1 1 d . . .
C2 C 0.9411(2) 0.88217(13) 0.57400(12) 0.0242(4) Uani 1 1 d . . .
C3 C 0.9163(2) 0.96437(13) 0.58338(12) 0.0225(4) Uani 1 1 d . . .
C4 C 1.0265(2) 1.00586(12) 0.63852(12) 0.0211(4) Uani 1 1 d . . .
C5 C 1.1140(2) 0.94952(13) 0.66525(12) 0.0217(4) Uani 1 1 d . . .
C6 C 1.1314(2) 0.79856(14) 0.62758(15) 0.0306(5) Uani 1 1 d . . .
H6A H 1.0685 0.7519 0.6056 0.046 Uiso 1 1 calc R . .
H6B H 1.1744 0.7927 0.6814 0.046 Uiso 1 1 calc R . .
H6C H 1.1966 0.8022 0.5976 0.046 Uiso 1 1 calc R . .
C7 C 0.8595(3) 0.81761(15) 0.51512(13) 0.0332(5) Uani 1 1 d . . .
H7A H 0.9069 0.8017 0.4766 0.050 Uiso 1 1 calc R . .
H7B H 0.7778 0.8379 0.4895 0.050 Uiso 1 1 calc R . .
H7C H 0.8405 0.7711 0.5409 0.050 Uiso 1 1 calc R . .
C8 C 0.8060(2) 1.00194(15) 0.53380(14) 0.0310(5) Uani 1 1 d . . .
H8A H 0.8285 1.0141 0.4861 0.046 Uiso 1 1 calc R . .
H8B H 0.7907 1.0515 0.5621 0.046 Uiso 1 1 calc R . .
H8C H 0.7271 0.9646 0.5210 0.046 Uiso 1 1 calc R . .
C9 C 1.0649(2) 1.09479(13) 0.64998(14) 0.0276(5) Uani 1 1 d . . .
H9A H 1.0935 1.1132 0.7054 0.041 Uiso 1 1 calc R . .
H9B H 0.9901 1.1227 0.6263 0.041 Uiso 1 1 calc R . .
H9C H 1.1361 1.1064 0.6257 0.041 Uiso 1 1 calc R . .
C10 C 1.2533(2) 0.97222(15) 0.70960(15) 0.0293(5) Uani 1 1 d . . .
H10A H 1.3008 0.9980 0.6766 0.044 Uiso 1 1 calc R . .
H10B H 1.2937 0.9239 0.7256 0.044 Uiso 1 1 calc R . .
H10C H 1.2559 1.0095 0.7554 0.044 Uiso 1 1 calc R . .
C11 C 0.8943(2) 0.95466(12) 0.84964(12) 0.0193(4) Uani 1 1 d . . .
C12 C 0.9428(2) 1.02325(12) 0.82134(12) 0.0200(4) Uani 1 1 d . . .
C13 C 0.8401(2) 1.04474(12) 0.76128(12) 0.0208(4) Uani 1 1 d . . .
C14 C 0.7305(2) 0.98858(13) 0.75198(12) 0.0215(4) Uani 1 1 d . . .
C15 C 0.7639(2) 0.93277(12) 0.80613(12) 0.0203(4) Uani 1 1 d . . .
C16 C 0.9591(2) 0.91599(14) 0.91915(12) 0.0258(4) Uani 1 1 d . . .
H16A H 0.9137 0.9261 0.9600 0.039 Uiso 1 1 calc R . .
H16B H 1.0499 0.9385 0.9379 0.039 Uiso 1 1 calc R . .
H16C H 0.9558 0.8581 0.9050 0.039 Uiso 1 1 calc R . .
C17 C 1.0702(2) 1.07286(13) 0.85753(13) 0.0260(4) Uani 1 1 d . . .
H17A H 1.0546 1.1210 0.8879 0.039 Uiso 1 1 calc R . .
H17B H 1.1103 1.0886 0.8168 0.039 Uiso 1 1 calc R . .
H17C H 1.1285 1.0413 0.8914 0.039 Uiso 1 1 calc R . .
C18 C 0.8315(2) 1.12385(13) 0.72865(14) 0.0289(5) Uani 1 1 d . . .
H18A H 0.8016 1.1144 0.6722 0.043 Uiso 1 1 calc R . .
H18B H 0.9175 1.1541 0.7434 0.043 Uiso 1 1 calc R . .
H18C H 0.7699 1.1545 0.7491 0.043 Uiso 1 1 calc R . .
C19 C 0.5988(2) 0.99444(15) 0.69966(15) 0.0322(5) Uani 1 1 d . . .
H19A H 0.5400 0.9479 0.7020 0.048 Uiso 1 1 calc R . .
H19B H 0.6064 0.9957 0.6465 0.048 Uiso 1 1 calc R . .
H19C H 0.5641 1.0436 0.7163 0.048 Uiso 1 1 calc R . .
C20 C 0.6760(2) 0.86576(14) 0.82139(15) 0.0303(5) Uani 1 1 d . . .
H20A H 0.6490 0.8817 0.8686 0.045 Uiso 1 1 calc R . .
H20B H 0.7226 0.8177 0.8277 0.045 Uiso 1 1 calc R . .
H20C H 0.5990 0.8543 0.7777 0.045 Uiso 1 1 calc R . .
C21 C 1.1053(2) 0.80418(12) 0.81378(11) 0.0179(4) Uani 1 1 d . . .
C22 C 1.2060(2) 0.86571(12) 0.84526(12) 0.0218(4) Uani 1 1 d . . .
H22 H 1.1912 0.9190 0.8348 0.026 Uiso 1 1 calc R . .
C23 C 1.3246(2) 0.85186(13) 0.89043(13) 0.0243(4) Uani 1 1 d . . .
H23 H 1.3903 0.8951 0.9096 0.029 Uiso 1 1 calc R . .
C24 C 1.3491(2) 0.77461(13) 0.90832(14) 0.0261(5) Uani 1 1 d . . .
H24 H 1.4311 0.7644 0.9393 0.031 Uiso 1 1 calc R . .
C25 C 1.2514(2) 0.71354(12) 0.87983(13) 0.0236(4) Uani 1 1 d . . .
H25 H 1.2675 0.6609 0.8922 0.028 Uiso 1 1 calc R . .
C26 C 1.12872(19) 0.72554(12) 0.83316(12) 0.0185(4) Uani 1 1 d . . .
C27 C 0.9615(2) 0.61101(13) 0.89182(13) 0.0226(4) Uani 1 1 d . . .
C28 C 0.8771(2) 0.67600(14) 0.91314(14) 0.0290(5) Uani 1 1 d . . .
H28A H 0.7979 0.6747 0.8714 0.043 Uiso 1 1 calc R . .
H28B H 0.9261 0.7288 0.9205 0.043 Uiso 1 1 calc R . .
H28C H 0.8537 0.6658 0.9611 0.043 Uiso 1 1 calc R . .
C29 C 1.0771(2) 0.61040(14) 0.96196(13) 0.0271(5) Uani 1 1 d . . .
H29A H 1.0453 0.5961 1.0062 0.041 Uiso 1 1 calc R . .
H29B H 1.1251 0.6637 0.9748 0.041 Uiso 1 1 calc R . .
H29C H 1.1349 0.5710 0.9498 0.041 Uiso 1 1 calc R . .
C30 C 0.8821(2) 0.52860(14) 0.87595(15) 0.0292(5) Uani 1 1 d . . .
H30A H 0.8515 0.5178 0.9215 0.044 Uiso 1 1 calc R . .
H30B H 0.9370 0.4870 0.8647 0.044 Uiso 1 1 calc R . .
H30C H 0.8073 0.5285 0.8315 0.044 Uiso 1 1 calc R . .
C31 C 1.0835(2) 0.55610(13) 0.75643(13) 0.0249(4) Uani 1 1 d . . .
C32 C 0.9732(3) 0.49437(14) 0.70707(15) 0.0341(5) Uani 1 1 d . . .
H32A H 0.9129 0.5216 0.6697 0.051 Uiso 1 1 calc R . .
H32B H 0.9262 0.4695 0.7408 0.051 Uiso 1 1 calc R . .
H32C H 1.0105 0.4529 0.6794 0.051 Uiso 1 1 calc R . .
C33 C 1.1763(2) 0.51021(13) 0.81348(14) 0.0274(5) Uani 1 1 d . . .
H33A H 1.2090 0.4675 0.7845 0.041 Uiso 1 1 calc R . .
H33B H 1.1293 0.4867 0.8479 0.041 Uiso 1 1 calc R . .
H33C H 1.2496 0.5473 0.8442 0.041 Uiso 1 1 calc R . .
C34 C 1.1604(3) 0.59385(15) 0.70489(15) 0.0330(5) Uani 1 1 d . . .
H34A H 1.1961 0.5517 0.6771 0.049 Uiso 1 1 calc R . .
H34B H 1.2317 0.6315 0.7370 0.049 Uiso 1 1 calc R . .
H34C H 1.1027 0.6225 0.6676 0.049 Uiso 1 1 calc R . .
C35 C 0.8590(2) 0.65714(13) 0.73933(13) 0.0266(5) Uani 1 1 d . . .
H35A H 0.7944 0.6125 0.7408 0.032 Uiso 1 1 calc R . .
H35B H 0.8309 0.7063 0.7628 0.032 Uiso 1 1 calc R . .
C36 C 0.8453(2) 0.66704(15) 0.65543(14) 0.0318(5) Uani 1 1 d . . .
H36A H 0.8947 0.6277 0.6330 0.038 Uiso 1 1 calc R . .
H36B H 0.8819 0.7215 0.6508 0.038 Uiso 1 1 calc R . .
C37 C 0.6995(3) 0.65426(15) 0.61010(15) 0.0380(6) Uani 1 1 d . . .
H37A H 0.6943 0.6590 0.5549 0.046 Uiso 1 1 calc R . .
H37B H 0.6659 0.5988 0.6136 0.046 Uiso 1 1 calc R . .
C38 C 0.6088(2) 0.71235(15) 0.63713(16) 0.0353(6) Uani 1 1 d . . .
H38A H 0.5174 0.6909 0.6132 0.042 Uiso 1 1 calc R . .
H38B H 0.6231 0.7139 0.6938 0.042 Uiso 1 1 calc R . .
C39 C 0.6282(2) 0.79725(14) 0.61764(14) 0.0283(5) Uani 1 1 d . . .
H39A H 0.6173 0.7960 0.5612 0.034 Uiso 1 1 calc R . .
H39B H 0.5605 0.8287 0.6317 0.034 Uiso 1 1 calc R . .
B1 B 0.5173(2) 0.69506(13) 0.21056(13) 0.0172(4) Uani 1 1 d . . .
C40 C 0.47622(18) 0.60157(12) 0.16891(12) 0.0187(4) Uani 1 1 d . . .
C41 C 0.50960(19) 0.53831(13) 0.21237(12) 0.0212(4) Uani 1 1 d . . .
C42 C 0.4884(2) 0.45821(13) 0.18273(14) 0.0239(4) Uani 1 1 d . . .
C43 C 0.4337(2) 0.43736(12) 0.10471(14) 0.0238(4) Uani 1 1 d . . .
C44 C 0.39945(19) 0.49723(13) 0.05880(12) 0.0214(4) Uani 1 1 d . . .
C45 C 0.42175(18) 0.57694(12) 0.09114(12) 0.0192(4) Uani 1 1 d . . .
C46 C 0.67784(18) 0.70063(11) 0.22697(12) 0.0179(4) Uani 1 1 d . . .
C47 C 0.76699(19) 0.70106(11) 0.29747(12) 0.0186(4) Uani 1 1 d . . .
C48 C 0.90022(19) 0.70022(12) 0.30559(12) 0.0206(4) Uani 1 1 d . . .
C49 C 0.94889(19) 0.69637(12) 0.24188(13) 0.0221(4) Uani 1 1 d . . .
C50 C 0.8647(2) 0.69496(12) 0.16982(13) 0.0218(4) Uani 1 1 d . . .
C51 C 0.73320(19) 0.69731(12) 0.16431(12) 0.0193(4) Uani 1 1 d . . .
C52 C 0.46553(18) 0.71395(12) 0.28971(12) 0.0186(4) Uani 1 1 d . . .
C53 C 0.37273(19) 0.66796(13) 0.31338(12) 0.0222(4) Uani 1 1 d . . .
C54 C 0.3288(2) 0.68961(14) 0.37825(13) 0.0254(4) Uani 1 1 d . . .
C55 C 0.3748(2) 0.76185(15) 0.42220(13) 0.0265(5) Uani 1 1 d . . .
C56 C 0.4656(2) 0.81100(13) 0.40064(12) 0.0232(4) Uani 1 1 d . . .
C57 C 0.50830(19) 0.78657(12) 0.33677(12) 0.0200(4) Uani 1 1 d . . .
C58 C 0.45138(19) 0.76376(12) 0.15756(11) 0.0182(4) Uani 1 1 d . . .
C59 C 0.31686(19) 0.75949(12) 0.12923(12) 0.0198(4) Uani 1 1 d . . .
C60 C 0.25086(19) 0.81783(13) 0.09130(12) 0.0222(4) Uani 1 1 d . . .
C61 C 0.3198(2) 0.88677(13) 0.08116(12) 0.0244(4) Uani 1 1 d . . .
C62 C 0.4529(2) 0.89456(12) 0.10799(13) 0.0239(4) Uani 1 1 d . . .
C63 C 0.51544(19) 0.83432(12) 0.14524(12) 0.0205(4) Uani 1 1 d . . .
F1 F 0.56804(12) 0.55399(7) 0.28858(7) 0.0256(3) Uani 1 1 d . . .
F2 F 0.52068(13) 0.40040(8) 0.22890(9) 0.0323(3) Uani 1 1 d . . .
F3 F 0.41541(13) 0.36007(7) 0.07448(9) 0.0310(3) Uani 1 1 d . . .
F4 F 0.34314(12) 0.47821(8) -0.01715(7) 0.0273(3) Uani 1 1 d . . .
F5 F 0.38805(11) 0.63059(7) 0.03998(7) 0.0222(2) Uani 1 1 d . . .
F6 F 0.72891(11) 0.70145(8) 0.36397(7) 0.0233(3) Uani 1 1 d . . .
F7 F 0.98174(12) 0.70220(8) 0.37613(8) 0.0277(3) Uani 1 1 d . . .
F8 F 1.07670(12) 0.69181(8) 0.24843(8) 0.0286(3) Uani 1 1 d . . .
F9 F 0.91064(13) 0.68972(8) 0.10651(8) 0.0302(3) Uani 1 1 d . . .
F10 F 0.65614(12) 0.69529(8) 0.09221(7) 0.0237(3) Uani 1 1 d . . .
F11 F 0.31720(12) 0.59675(8) 0.27299(8) 0.0273(3) Uani 1 1 d . . .
F12 F 0.24030(13) 0.64053(9) 0.39795(8) 0.0344(3) Uani 1 1 d . . .
F13 F 0.33111(14) 0.78458(9) 0.48441(8) 0.0361(3) Uani 1 1 d . . .
F14 F 0.51045(13) 0.88274(8) 0.44260(8) 0.0297(3) Uani 1 1 d . . .
F15 F 0.59775(12) 0.83774(7) 0.31946(7) 0.0227(3) Uani 1 1 d . . .
F16 F 0.24321(11) 0.69488(7) 0.13935(7) 0.0237(3) Uani 1 1 d . . .
F17 F 0.12061(12) 0.80849(8) 0.06467(8) 0.0297(3) Uani 1 1 d . . .
F18 F 0.25881(14) 0.94458(8) 0.04462(8) 0.0317(3) Uani 1 1 d . . .
F19 F 0.52201(14) 0.96105(8) 0.09813(9) 0.0340(3) Uani 1 1 d . . .
F20 F 0.64624(11) 0.84876(7) 0.17002(8) 0.0255(3) Uani 1 1 d . . .
Cl1 Cl 0.3195(2) 0.52911(12) 0.53635(10) 0.0645(4) Uani 0.50 1 d P A 1
C64A C 0.1355(5) 0.5113(2) 0.5136(2) 0.0685(11) Uani 0.50 1 d P . 1
C64B C 0.1355(5) 0.5113(2) 0.5136(2) 0.0685(11) Uani 0.50 1 d P . 2
H64B H 0.2274 0.5192 0.5227 0.082 Uiso 0.50 1 calc PR . 2
C65 C 0.0611(5) 0.5751(2) 0.4970(2) 0.0682(12) Uani 1 1 d . . .
H65 H 0.1024 0.6264 0.4949 0.082 Uiso 1 1 calc R . 1
C66 C -0.0764(5) 0.5639(2) 0.4831(2) 0.0725(13) Uani 1 1 d . . .
H66 H -0.1274 0.6075 0.4717 0.087 Uiso 1 1 calc R . .

loop_
_atom_site_aniso_label
_atom_site_aniso_U_11
_atom_site_aniso_U_22
_atom_site_aniso_U_33
_atom_site_aniso_U_23
_atom_site_aniso_U_13
_atom_site_aniso_U_12
Zr1 0.01535(9) 0.01109(9) 0.01691(9) 0.00113(6) 0.00333(7) 0.00193(6)
P1 0.0174(2) 0.0120(2) 0.0237(3) 0.00165(19) 0.00229(19) 0.00346(18)
O1 0.0245(7) 0.0149(7) 0.0208(7) 0.0035(5) 0.0044(6) 0.0077(5)
O2 0.0194(7) 0.0214(8) 0.0261(8) -0.0004(6) 0.0023(6) -0.0016(6)
C1 0.0279(10) 0.0203(10) 0.0246(10) 0.0031(8) 0.0152(9) 0.0040(8)
C2 0.0337(11) 0.0213(11) 0.0185(10) 0.0003(8) 0.0106(9) -0.0020(9)
C3 0.0266(10) 0.0238(11) 0.0186(10) 0.0059(8) 0.0075(8) 0.0016(8)
C4 0.0258(10) 0.0188(10) 0.0209(10) 0.0027(8) 0.0105(8) 0.0000(8)
C5 0.0223(10) 0.0203(10) 0.0255(10) 0.0043(8) 0.0115(8) 0.0010(8)
C6 0.0386(13) 0.0228(11) 0.0375(13) 0.0032(10) 0.0215(11) 0.0092(9)
C7 0.0480(15) 0.0280(12) 0.0212(11) -0.0024(9) 0.0088(10) -0.0057(10)
C8 0.0332(12) 0.0332(13) 0.0248(11) 0.0084(10) 0.0019(9) 0.0046(10)
C9 0.0304(11) 0.0196(11) 0.0349(12) 0.0055(9) 0.0118(9) -0.0001(9)
C10 0.0217(10) 0.0295(12) 0.0380(13) 0.0084(10) 0.0087(9) 0.0011(9)
C11 0.0232(10) 0.0161(9) 0.0200(9) -0.0006(7) 0.0080(8) 0.0072(8)
C12 0.0239(10) 0.0153(9) 0.0215(10) -0.0027(8) 0.0082(8) 0.0048(8)
C13 0.0240(10) 0.0165(10) 0.0242(10) 0.0026(8) 0.0091(8) 0.0081(8)
C14 0.0197(9) 0.0206(10) 0.0265(10) 0.0031(8) 0.0080(8) 0.0085(8)
C15 0.0210(9) 0.0186(10) 0.0239(10) 0.0020(8) 0.0098(8) 0.0064(8)
C16 0.0342(12) 0.0244(11) 0.0198(10) 0.0017(8) 0.0066(9) 0.0116(9)
C17 0.0265(11) 0.0212(11) 0.0276(11) -0.0052(9) 0.0054(9) 0.0002(8)
C18 0.0371(12) 0.0189(11) 0.0346(12) 0.0066(9) 0.0133(10) 0.0103(9)
C19 0.0220(11) 0.0337(13) 0.0409(14) 0.0074(11) 0.0045(10) 0.0112(9)
C20 0.0296(11) 0.0281(12) 0.0368(13) 0.0051(10) 0.0155(10) 0.0009(9)
C21 0.0236(9) 0.0145(9) 0.0181(9) 0.0011(7) 0.0085(8) 0.0074(7)
C22 0.0291(11) 0.0114(9) 0.0262(10) 0.0004(8) 0.0098(8) 0.0034(8)
C23 0.0257(10) 0.0151(10) 0.0315(11) -0.0011(8) 0.0085(9) -0.0015(8)
C24 0.0201(10) 0.0202(11) 0.0360(12) 0.0013(9) 0.0031(9) 0.0040(8)
C25 0.0211(10) 0.0146(10) 0.0337(12) 0.0034(8) 0.0035(9) 0.0048(8)
C26 0.0194(9) 0.0124(9) 0.0232(10) 0.0006(7) 0.0053(8) 0.0014(7)
C27 0.0201(9) 0.0188(10) 0.0300(11) 0.0075(8) 0.0064(8) 0.0033(8)
C28 0.0280(11) 0.0269(12) 0.0354(12) 0.0077(10) 0.0108(9) 0.0101(9)
C29 0.0283(11) 0.0267(11) 0.0269(11) 0.0084(9) 0.0049(9) 0.0060(9)
C30 0.0220(10) 0.0218(11) 0.0452(14) 0.0129(10) 0.0078(10) 0.0020(8)
C31 0.0264(11) 0.0147(10) 0.0325(12) -0.0015(8) 0.0054(9) 0.0070(8)
C32 0.0393(13) 0.0166(11) 0.0400(14) -0.0055(10) -0.0004(11) 0.0080(9)
C33 0.0236(10) 0.0169(10) 0.0400(13) 0.0003(9) 0.0045(9) 0.0072(8)
C34 0.0403(13) 0.0267(12) 0.0353(13) -0.0002(10) 0.0151(11) 0.0115(10)
C35 0.0245(10) 0.0200(11) 0.0304(11) 0.0007(9) -0.0028(9) 0.0076(8)
C36 0.0340(12) 0.0249(12) 0.0344(13) 0.0001(10) 0.0058(10) 0.0024(9)
C37 0.0431(14) 0.0232(12) 0.0351(13) -0.0008(10) -0.0116(11) -0.0006(10)
C38 0.0240(11) 0.0269(12) 0.0459(15) 0.0096(11) -0.0085(10) -0.0042(9)
C39 0.0189(10) 0.0233(11) 0.0374(13) 0.0050(9) -0.0027(9) -0.0009(8)
B1 0.0139(9) 0.0151(10) 0.0203(10) -0.0002(8) 0.0009(8) 0.0018(8)
C40 0.0128(8) 0.0165(9) 0.0255(10) 0.0005(8) 0.0029(7) 0.0014(7)
C41 0.0165(9) 0.0199(10) 0.0257(10) 0.0017(8) 0.0025(8) 0.0014(7)
C42 0.0180(9) 0.0170(10) 0.0375(12) 0.0063(9) 0.0064(8) 0.0046(8)
C43 0.0175(9) 0.0146(10) 0.0384(12) -0.0037(9) 0.0079(9) 0.0013(7)
C44 0.0159(9) 0.0214(10) 0.0252(10) -0.0046(8) 0.0049(8) 0.0003(7)
C45 0.0142(9) 0.0167(10) 0.0266(10) 0.0017(8) 0.0050(7) 0.0026(7)
C46 0.0160(9) 0.0109(9) 0.0247(10) -0.0009(7) 0.0022(7) 0.0017(7)
C47 0.0192(9) 0.0119(9) 0.0233(10) -0.0018(7) 0.0040(8) 0.0030(7)
C48 0.0174(9) 0.0133(9) 0.0267(10) -0.0012(8) -0.0022(8) 0.0040(7)
C49 0.0152(9) 0.0125(9) 0.0376(12) 0.0004(8) 0.0053(8) 0.0036(7)
C50 0.0220(10) 0.0143(9) 0.0300(11) 0.0005(8) 0.0088(8) 0.0027(7)
C51 0.0193(9) 0.0133(9) 0.0239(10) -0.0004(7) 0.0036(8) 0.0021(7)
C52 0.0141(8) 0.0194(10) 0.0207(9) 0.0024(8) 0.0005(7) 0.0060(7)
C53 0.0173(9) 0.0210(10) 0.0256(10) 0.0006(8) 0.0008(8) 0.0030(8)
C54 0.0163(9) 0.0318(12) 0.0294(11) 0.0075(9) 0.0066(8) 0.0027(8)
C55 0.0240(10) 0.0349(13) 0.0212(10) 0.0017(9) 0.0050(8) 0.0112(9)
C56 0.0230(10) 0.0206(10) 0.0233(10) 0.0002(8) 0.0000(8) 0.0080(8)
C57 0.0170(9) 0.0181(10) 0.0236(10) 0.0034(8) 0.0012(8) 0.0057(7)
C58 0.0176(9) 0.0168(9) 0.0186(9) -0.0019(7) 0.0025(7) 0.0033(7)
C59 0.0192(9) 0.0172(10) 0.0219(10) -0.0017(8) 0.0045(8) 0.0022(7)
C60 0.0173(9) 0.0245(11) 0.0221(10) -0.0036(8) 0.0010(8) 0.0068(8)
C61 0.0309(11) 0.0192(10) 0.0211(10) -0.0003(8) 0.0011(8) 0.0123(8)
C62 0.0298(11) 0.0138(10) 0.0255(11) -0.0002(8) 0.0030(9) 0.0015(8)
C63 0.0181(9) 0.0174(10) 0.0229(10) -0.0013(8) 0.0007(8) 0.0019(7)
F1 0.0261(6) 0.0213(6) 0.0264(6) 0.0042(5) -0.0003(5) 0.0038(5)
F2 0.0337(7) 0.0174(6) 0.0450(8) 0.0092(6) 0.0055(6) 0.0051(5)
F3 0.0304(7) 0.0140(6) 0.0464(8) -0.0073(6) 0.0100(6) 0.0010(5)
F4 0.0259(6) 0.0246(7) 0.0276(7) -0.0075(5) 0.0037(5) 0.0011(5)
F5 0.0225(6) 0.0185(6) 0.0229(6) 0.0007(5) 0.0013(5) 0.0027(5)
F6 0.0203(6) 0.0262(7) 0.0212(6) -0.0003(5) 0.0014(5) 0.0063(5)
F7 0.0204(6) 0.0277(7) 0.0294(7) -0.0021(5) -0.0037(5) 0.0082(5)
F8 0.0151(6) 0.0233(7) 0.0473(8) 0.0028(6) 0.0071(5) 0.0052(5)
F9 0.0263(7) 0.0346(8) 0.0339(7) 0.0028(6) 0.0151(6) 0.0054(5)
F10 0.0218(6) 0.0261(7) 0.0216(6) 0.0002(5) 0.0034(5) 0.0021(5)
F11 0.0215(6) 0.0244(7) 0.0340(7) -0.0030(5) 0.0072(5) -0.0042(5)
F12 0.0257(7) 0.0424(8) 0.0377(8) 0.0053(6) 0.0140(6) -0.0014(6)
F13 0.0356(8) 0.0476(9) 0.0282(7) -0.0004(6) 0.0142(6) 0.0094(6)
F14 0.0374(7) 0.0230(7) 0.0260(7) -0.0051(5) 0.0045(6) 0.0071(5)
F15 0.0240(6) 0.0157(6) 0.0269(6) 0.0000(5) 0.0046(5) 0.0009(5)
F16 0.0156(5) 0.0237(6) 0.0305(7) 0.0020(5) 0.0040(5) 0.0009(5)
F17 0.0183(6) 0.0316(7) 0.0355(7) 0.0012(6) -0.0013(5) 0.0107(5)
F18 0.0387(8) 0.0220(7) 0.0306(7) 0.0028(5) -0.0019(6) 0.0161(6)
F19 0.0384(8) 0.0175(6) 0.0421(8) 0.0080(6) 0.0017(6) -0.0009(5)
F20 0.0182(6) 0.0181(6) 0.0362(7) 0.0033(5) 0.0003(5) -0.0017(5)
Cl1 0.0750(12) 0.0710(12) 0.0505(9) 0.0133(8) 0.0172(8) 0.0151(9)
C64A 0.121(3) 0.058(2) 0.0428(18) 0.0147(16) 0.044(2) 0.024(2)
C64B 0.121(3) 0.058(2) 0.0428(18) 0.0147(16) 0.044(2) 0.024(2)
C65 0.128(4) 0.048(2) 0.0460(19) 0.0146(15) 0.047(2) 0.026(2)
C66 0.149(4) 0.046(2) 0.0422(18) 0.0146(15) 0.052(2) 0.032(2)

loop_
_atom_type_symbol
_atom_type_description
_atom_type_scat_dispersion_real
_atom_type_scat_dispersion_imag
_atom_type_scat_source
C C 0.0033 0.0016 'International Tables Vol C Tables 4.2.6.8 and 6.1.1.4'
H H 0.0000 0.0000 'International Tables Vol C Tables 4.2.6.8 and 6.1.1.4'
B B 0.0013 0.0007 'International Tables Vol C Tables 4.2.6.8 and 6.1.1.4'
O O 0.0106 0.0060 'International Tables Vol C Tables 4.2.6.8 and 6.1.1.4'
F F 0.0171 0.0103 'International Tables Vol C Tables 4.2.6.8 and 6.1.1.4'
P P 0.1023 0.0942 'International Tables Vol C Tables 4.2.6.8 and 6.1.1.4'
Zr Zr -2.9673 0.5597 'International Tables Vol C Tables 4.2.6.8 and 6.1.1.4'
Cl Cl 0.1484 0.1585 'International Tables Vol C Tables 4.2.6.8 and 6.1.1.4'

loop_
_geom_angle_atom_site_label_1
_geom_angle_atom_site_label_2
_geom_angle_atom_site_label_3
_geom_angle
_geom_angle_site_symmetry_1
_geom_angle_site_symmetry_3
O2 Zr1 O1 92.15(6) . .
O2 Zr1 C3 92.20(7) . .
O1 Zr1 C3 132.75(6) . .
O2 Zr1 C14 82.86(7) . .
O1 Zr1 C14 123.65(6) . .
C3 Zr1 C14 103.57(7) . .
O2 Zr1 C2 78.41(7) . .
O1 Zr1 C2 103.54(6) . .
C3 Zr1 C2 32.46(7) . .
C14 Zr1 C2 129.61(7) . .
O2 Zr1 C15 81.59(7) . .
O1 Zr1 C15 91.53(6) . .
C3 Zr1 C15 135.61(7) . .
C14 Zr1 C15 32.14(6) . .
C2 Zr1 C15 155.28(7) . .
O2 Zr1 C13 113.02(7) . .
O1 Zr1 C13 129.48(6) . .
C3 Zr1 C13 91.02(7) . .
C14 Zr1 C13 32.15(7) . .
C2 Zr1 C13 123.43(7) . .
C15 Zr1 C13 53.13(6) . .
O2 Zr1 C12 133.38(6) . .
O1 Zr1 C12 99.03(6) . .
C3 Zr1 C12 111.32(7) . .
C14 Zr1 C12 53.40(7) . .
C2 Zr1 C12 140.07(7) . .
C15 Zr1 C12 53.20(7) . .
C13 Zr1 C12 32.30(6) . .
O2 Zr1 C11 110.68(7) . .
O1 Zr1 C11 77.71(6) . .
C3 Zr1 C11 142.28(7) . .
C14 Zr1 C11 53.04(6) . .
C2 Zr1 C11 170.85(7) . .
C15 Zr1 C11 32.00(6) . .
C13 Zr1 C11 52.93(6) . .
C12 Zr1 C11 31.90(6) . .
O2 Zr1 C1 100.15(7) . .
O1 Zr1 C1 80.07(6) . .
C3 Zr1 C1 52.88(7) . .
C14 Zr1 C1 156.15(7) . .
C2 Zr1 C1 31.61(7) . .
C15 Zr1 C1 171.45(7) . .
C13 Zr1 C1 132.10(7) . .
C12 Zr1 C1 126.29(7) . .
C11 Zr1 C1 142.32(7) . .
O2 Zr1 C4 124.10(7) . .
O1 Zr1 C4 121.22(6) . .
C3 Zr1 C4 31.97(7) . .
C14 Zr1 C4 106.96(7) . .
C2 Zr1 C4 52.54(7) . .
C15 Zr1 C4 133.76(7) . .
C13 Zr1 C4 80.67(7) . .
C12 Zr1 C4 87.58(7) . .
C11 Zr1 C4 118.93(7) . .
C1 Zr1 C4 51.80(6) . .
O2 Zr1 C5 129.68(7) . .
O1 Zr1 C5 90.21(6) . .
C3 Zr1 C5 52.70(7) . .
C14 Zr1 C5 134.39(7) . .
C2 Zr1 C5 52.34(7) . .
C15 Zr1 C5 148.59(7) . .
C13 Zr1 C5 103.46(7) . .
C12 Zr1 C5 95.59(7) . .
C11 Zr1 C5 118.88(7) . .
C1 Zr1 C5 31.33(7) . .
C4 Zr1 C5 31.14(6) . .
C26 P1 C35 113.86(10) . .
C26 P1 C31 109.67(10) . .
C35 P1 C31 108.85(10) . .
C26 P1 C27 108.01(10) . .
C35 P1 C27 103.11(10) . .
C31 P1 C27 113.30(10) . .
C21 O1 Zr1 144.04(13) . .
C39 O2 Zr1 167.14(14) . .
C2 C1 C5 108.67(19) . .
C2 C1 C6 125.3(2) . .
C5 C1 C6 125.5(2) . .
C2 C1 Zr1 72.68(12) . .
C5 C1 Zr1 75.48(12) . .
C6 C1 Zr1 124.33(14) . .
C1 C2 C3 107.95(19) . .
C1 C2 C7 125.7(2) . .
C3 C2 C7 126.1(2) . .
C1 C2 Zr1 75.71(12) . .
C3 C2 Zr1 73.19(12) . .
C7 C2 Zr1 121.40(15) . .
C4 C3 C2 107.10(19) . .
C4 C3 C8 126.4(2) . .
C2 C3 C8 125.7(2) . .
C4 C3 Zr1 76.94(12) . .
C2 C3 Zr1 74.35(12) . .
C8 C3 Zr1 122.71(15) . .
C5 C4 C3 108.35(19) . .
C5 C4 C9 122.9(2) . .
C3 C4 C9 126.5(2) . .
C5 C4 Zr1 74.72(11) . .
C3 C4 Zr1 71.09(11) . .
C9 C4 Zr1 133.67(14) . .
C4 C5 C1 107.84(19) . .
C4 C5 C10 123.6(2) . .
C1 C5 C10 126.1(2) . .
C4 C5 Zr1 74.13(11) . .
C1 C5 Zr1 73.18(11) . .
C10 C5 Zr1 132.50(15) . .
C1 C6 H6A 109.5 . .
C1 C6 H6B 109.5 . .
H6A C6 H6B 109.5 . .
C1 C6 H6C 109.5 . .
H6A C6 H6C 109.5 . .
H6B C6 H6C 109.5 . .
C2 C7 H7A 109.5 . .
C2 C7 H7B 109.5 . .
H7A C7 H7B 109.5 . .
C2 C7 H7C 109.5 . .
H7A C7 H7C 109.5 . .
H7B C7 H7C 109.5 . .
C3 C8 H8A 109.5 . .
C3 C8 H8B 109.5 . .
H8A C8 H8B 109.5 . .
C3 C8 H8C 109.5 . .
H8A C8 H8C 109.5 . .
H8B C8 H8C 109.5 . .
C4 C9 H9A 109.5 . .
C4 C9 H9B 109.5 . .
H9A C9 H9B 109.5 . .
C4 C9 H9C 109.5 . .
H9A C9 H9C 109.5 . .
H9B C9 H9C 109.5 . .
C5 C10 H10A 109.5 . .
C5 C10 H10B 109.5 . .
H10A C10 H10B 109.5 . .
C5 C10 H10C 109.5 . .
H10A C10 H10C 109.5 . .
H10B C10 H10C 109.5 . .
C12 C11 C15 108.17(18) . .
C12 C11 C16 127.61(19) . .
C15 C11 C16 123.83(19) . .
C12 C11 Zr1 73.46(11) . .
C15 C11 Zr1 72.89(11) . .
C16 C11 Zr1 125.07(13) . .
C11 C12 C13 107.47(18) . .
C11 C12 C17 125.86(19) . .
C13 C12 C17 125.80(19) . .
C11 C12 Zr1 74.64(11) . .
C13 C12 Zr1 73.41(11) . .
C17 C12 Zr1 125.93(14) . .
C14 C13 C12 108.13(18) . .
C14 C13 C18 122.84(19) . .
C12 C13 C18 126.9(2) . .
C14 C13 Zr1 73.50(11) . .
C12 C13 Zr1 74.29(11) . .
C18 C13 Zr1 131.17(14) . .
C15 C14 C13 108.04(18) . .
C15 C14 C19 127.0(2) . .
C13 C14 C19 124.7(2) . .
C15 C14 Zr1 74.28(11) . .
C13 C14 Zr1 74.35(11) . .
C19 C14 Zr1 122.55(15) . .
C14 C15 C11 108.16(18) . .
C14 C15 C20 127.1(2) . .
C11 C15 C20 124.51(19) . .
C14 C15 Zr1 73.59(11) . .
C11 C15 Zr1 75.11(11) . .
C20 C15 Zr1 121.38(14) . .
C11 C16 H16A 109.5 . .
C11 C16 H16B 109.5 . .
H16A C16 H16B 109.5 . .
C11 C16 H16C 109.5 . .
H16A C16 H16C 109.5 . .
H16B C16 H16C 109.5 . .
C12 C17 H17A 109.5 . .
C12 C17 H17B 109.5 . .
H17A C17 H17B 109.5 . .
C12 C17 H17C 109.5 . .
H17A C17 H17C 109.5 . .
H17B C17 H17C 109.5 . .
C13 C18 H18A 109.5 . .
C13 C18 H18B 109.5 . .
H18A C18 H18B 109.5 . .
C13 C18 H18C 109.5 . .
H18A C18 H18C 109.5 . .
H18B C18 H18C 109.5 . .
C14 C19 H19A 109.5 . .
C14 C19 H19B 109.5 . .
H19A C19 H19B 109.5 . .
C14 C19 H19C 109.5 . .
H19A C19 H19C 109.5 . .
H19B C19 H19C 109.5 . .
C15 C20 H20A 109.5 . .
C15 C20 H20B 109.5 . .
H20A C20 H20B 109.5 . .
C15 C20 H20C 109.5 . .
H20A C20 H20C 109.5 . .
H20B C20 H20C 109.5 . .
O1 C21 C22 119.84(17) . .
O1 C21 C26 122.99(18) . .
C22 C21 C26 117.17(18) . .
C23 C22 C21 122.74(19) . .
C23 C22 H22 118.6 . .
C21 C22 H22 118.6 . .
C22 C23 C24 120.3(2) . .
C22 C23 H23 119.8 . .
C24 C23 H23 119.8 . .
C25 C24 C23 118.2(2) . .
C25 C24 H24 120.9 . .
C23 C24 H24 120.9 . .
C24 C25 C26 122.96(19) . .
C24 C25 H25 118.5 . .
C26 C25 H25 118.5 . .
C25 C26 C21 118.52(18) . .
C25 C26 P1 116.28(15) . .
C21 C26 P1 125.18(15) . .
C29 C27 C30 108.75(18) . .
C29 C27 C28 107.18(19) . .
C30 C27 C28 109.49(18) . .
C29 C27 P1 112.90(15) . .
C30 C27 P1 111.47(16) . .
C28 C27 P1 106.91(14) . .
C27 C28 H28A 109.5 . .
C27 C28 H28B 109.5 . .
H28A C28 H28B 109.5 . .
C27 C28 H28C 109.5 . .
H28A C28 H28C 109.5 . .
H28B C28 H28C 109.5 . .
C27 C29 H29A 109.5 . .
C27 C29 H29B 109.5 . .
H29A C29 H29B 109.5 . .
C27 C29 H29C 109.5 . .
H29A C29 H29C 109.5 . .
H29B C29 H29C 109.5 . .
C27 C30 H30A 109.5 . .
C27 C30 H30B 109.5 . .
H30A C30 H30B 109.5 . .
C27 C30 H30C 109.5 . .
H30A C30 H30C 109.5 . .
H30B C30 H30C 109.5 . .
C34 C31 C33 108.25(19) . .
C34 C31 C32 110.2(2) . .
C33 C31 C32 107.41(18) . .
C34 C31 P1 107.48(15) . .
C33 C31 P1 113.94(16) . .
C32 C31 P1 109.53(15) . .
C31 C32 H32A 109.5 . .
C31 C32 H32B 109.5 . .
H32A C32 H32B 109.5 . .
C31 C32 H32C 109.5 . .
H32A C32 H32C 109.5 . .
H32B C32 H32C 109.5 . .
C31 C33 H33A 109.5 . .
C31 C33 H33B 109.5 . .
H33A C33 H33B 109.5 . .
C31 C33 H33C 109.5 . .
H33A C33 H33C 109.5 . .
H33B C33 H33C 109.5 . .
C31 C34 H34A 109.5 . .
C31 C34 H34B 109.5 . .
H34A C34 H34B 109.5 . .
C31 C34 H34C 109.5 . .
H34A C34 H34C 109.5 . .
H34B C34 H34C 109.5 . .
C36 C35 P1 122.96(17) . .
C36 C35 H35A 106.6 . .
P1 C35 H35A 106.6 . .
C36 C35 H35B 106.6 . .
P1 C35 H35B 106.6 . .
H35A C35 H35B 106.6 . .
C35 C36 C37 110.4(2) . .
C35 C36 H36A 109.6 . .
C37 C36 H36A 109.6 . .
C35 C36 H36B 109.6 . .
C37 C36 H36B 109.6 . .
H36A C36 H36B 108.1 . .
C38 C37 C36 116.2(2) . .
C38 C37 H37A 108.2 . .
C36 C37 H37A 108.2 . .
C38 C37 H37B 108.2 . .
C36 C37 H37B 108.2 . .
H37A C37 H37B 107.4 . .
C39 C38 C37 114.4(2) . .
C39 C38 H38A 108.7 . .
C37 C38 H38A 108.7 . .
C39 C38 H38B 108.7 . .
C37 C38 H38B 108.7 . .
H38A C38 H38B 107.6 . .
O2 C39 C38 112.40(18) . .
O2 C39 H39A 109.1 . .
C38 C39 H39A 109.1 . .
O2 C39 H39B 109.1 . .
C38 C39 H39B 109.1 . .
H39A C39 H39B 107.9 . .
C58 B1 C52 101.61(15) . .
C58 B1 C46 113.21(16) . .
C52 B1 C46 113.69(16) . .
C58 B1 C40 114.40(16) . .
C52 B1 C40 113.28(16) . .
C46 B1 C40 101.21(15) . .
C45 C40 C41 113.35(18) . .
C45 C40 B1 126.99(18) . .
C41 C40 B1 119.32(18) . .
F1 C41 C42 115.98(18) . .
F1 C41 C40 119.57(18) . .
C42 C41 C40 124.5(2) . .
F2 C42 C43 119.59(19) . .
F2 C42 C41 120.9(2) . .
C43 C42 C41 119.5(2) . .
F3 C43 C44 120.9(2) . .
F3 C43 C42 120.4(2) . .
C44 C43 C42 118.66(19) . .
F4 C44 C43 119.70(19) . .
F4 C44 C45 120.41(19) . .
C43 C44 C45 119.9(2) . .
F5 C45 C40 121.30(18) . .
F5 C45 C44 114.57(18) . .
C40 C45 C44 124.11(19) . .
C47 C46 C51 113.77(18) . .
C47 C46 B1 127.06(18) . .
C51 C46 B1 118.89(17) . .
F6 C47 C46 121.37(17) . .
F6 C47 C48 115.20(18) . .
C46 C47 C48 123.43(19) . .
F7 C48 C49 119.54(18) . .
F7 C48 C47 120.30(19) . .
C49 C48 C47 120.16(19) . .
F8 C49 C48 120.89(19) . .
F8 C49 C50 119.9(2) . .
C48 C49 C50 119.17(18) . .
F9 C50 C49 119.94(18) . .
F9 C50 C51 121.15(19) . .
C49 C50 C51 118.9(2) . .
F10 C51 C50 115.94(18) . .
F10 C51 C46 119.50(17) . .
C50 C51 C46 124.55(19) . .
C53 C52 C57 113.10(19) . .
C53 C52 B1 127.18(18) . .
C57 C52 B1 119.48(18) . .
F11 C53 C52 121.15(19) . .
F11 C53 C54 114.71(19) . .
C52 C53 C54 124.1(2) . .
F12 C54 C55 119.9(2) . .
F12 C54 C53 120.2(2) . .
C55 C54 C53 119.9(2) . .
F13 C55 C54 120.7(2) . .
F13 C55 C56 120.7(2) . .
C54 C55 C56 118.6(2) . .
F14 C56 C57 121.0(2) . .
F14 C56 C55 119.37(19) . .
C57 C56 C55 119.6(2) . .
F15 C57 C56 116.20(18) . .
F15 C57 C52 119.17(18) . .
C56 C57 C52 124.6(2) . .
C63 C58 C59 113.31(18) . .
C63 C58 B1 126.27(17) . .
C59 C58 B1 119.87(17) . .
F16 C59 C60 116.31(18) . .
F16 C59 C58 119.08(18) . .
C60 C59 C58 124.61(19) . .
F17 C60 C61 119.73(19) . .
F17 C60 C59 120.87(19) . .
C61 C60 C59 119.40(19) . .
F18 C61 C62 120.3(2) . .
F18 C61 C60 120.9(2) . .
C62 C61 C60 118.71(19) . .
F19 C62 C61 119.65(19) . .
F19 C62 C63 120.28(19) . .
C61 C62 C63 120.1(2) . .
F20 C63 C62 115.01(18) . .
F20 C63 C58 121.09(18) . .
C62 C63 C58 123.89(19) . .
C66 C64A C65 120.4(4) 2_566 .
C66 C64A Cl1 120.2(3) 2_566 .
C65 C64A Cl1 119.3(3) . .
C64A C65 C66 120.3(4) . .
C64A C65 H65 119.9 . .
C66 C65 H65 119.9 . .
C64B C66 C64A 0.0(3) 2_566 2_566
C64B C66 C65 119.3(4) 2_566 .
C64A C66 C65 119.3(4) 2_566 .
C64B C66 H66 120.4 2_566 .
C64A C66 H66 120.4 2_566 .
C65 C66 H66 120.4 . .

loop_
_geom_bond_atom_site_label_1
_geom_bond_atom_site_label_2
_geom_bond_distance
_geom_bond_site_symmetry_2
Zr1 O2 1.9431(15) .
Zr1 O1 2.0847(14) .
Zr1 C3 2.547(2) .
Zr1 C14 2.554(2) .
Zr1 C2 2.562(2) .
Zr1 C15 2.563(2) .
Zr1 C13 2.565(2) .
Zr1 C12 2.576(2) .
Zr1 C11 2.591(2) .
Zr1 C1 2.601(2) .
Zr1 C4 2.623(2) .
Zr1 C5 2.631(2) .
P1 C26 1.804(2) .
P1 C35 1.822(2) .
P1 C31 1.867(2) .
P1 C27 1.869(2) .
O1 C21 1.325(2) .
O2 C39 1.409(3) .
C1 C2 1.407(3) .
C1 C5 1.413(3) .
C1 C6 1.508(3) .
C2 C3 1.428(3) .
C2 C7 1.503(3) .
C3 C4 1.426(3) .
C3 C8 1.507(3) .
C4 C5 1.410(3) .
C4 C9 1.506(3) .
C5 C10 1.505(3) .
C6 H6A 0.9800 .
C6 H6B 0.9800 .
C6 H6C 0.9800 .
C7 H7A 0.9800 .
C7 H7B 0.9800 .
C7 H7C 0.9800 .
C8 H8A 0.9800 .
C8 H8B 0.9800 .
C8 H8C 0.9800 .
C9 H9A 0.9800 .
C9 H9B 0.9800 .
C9 H9C 0.9800 .
C10 H10A 0.9800 .
C10 H10B 0.9800 .
C10 H10C 0.9800 .
C11 C12 1.420(3) .
C11 C15 1.421(3) .
C11 C16 1.501(3) .
C12 C13 1.430(3) .
C12 C17 1.507(3) .
C13 C14 1.417(3) .
C13 C18 1.504(3) .
C14 C15 1.416(3) .
C14 C19 1.501(3) .
C15 C20 1.505(3) .
C16 H16A 0.9800 .
C16 H16B 0.9800 .
C16 H16C 0.9800 .
C17 H17A 0.9800 .
C17 H17B 0.9800 .
C17 H17C 0.9800 .
C18 H18A 0.9800 .
C18 H18B 0.9800 .
C18 H18C 0.9800 .
C19 H19A 0.9800 .
C19 H19B 0.9800 .
C19 H19C 0.9800 .
C20 H20A 0.9800 .
C20 H20B 0.9800 .
C20 H20C 0.9800 .
C21 C22 1.408(3) .
C21 C26 1.423(3) .
C22 C23 1.372(3) .
C22 H22 0.9500 .
C23 C24 1.395(3) .
C23 H23 0.9500 .
C24 C25 1.376(3) .
C24 H24 0.9500 .
C25 C26 1.409(3) .
C25 H25 0.9500 .
C27 C29 1.533(3) .
C27 C30 1.539(3) .
C27 C28 1.541(3) .
C28 H28A 0.9800 .
C28 H28B 0.9800 .
C28 H28C 0.9800 .
C29 H29A 0.9800 .
C29 H29B 0.9800 .
C29 H29C 0.9800 .
C30 H30A 0.9800 .
C30 H30B 0.9800 .
C30 H30C 0.9800 .
C31 C34 1.530(3) .
C31 C33 1.544(3) .
C31 C32 1.548(3) .
C32 H32A 0.9800 .
C32 H32B 0.9800 .
C32 H32C 0.9800 .
C33 H33A 0.9800 .
C33 H33B 0.9800 .
C33 H33C 0.9800 .
C34 H34A 0.9800 .
C34 H34B 0.9800 .
C34 H34C 0.9800 .
C35 C36 1.504(3) .
C35 H35A 0.9900 .
C35 H35B 0.9900 .
C36 C37 1.557(3) .
C36 H36A 0.9900 .
C36 H36B 0.9900 .
C37 C38 1.547(4) .
C37 H37A 0.9900 .
C37 H37B 0.9900 .
C38 C39 1.516(3) .
C38 H38A 0.9900 .
C38 H38B 0.9900 .
C39 H39A 0.9900 .
C39 H39B 0.9900 .
B1 C58 1.652(3) .
B1 C52 1.658(3) .
B1 C46 1.657(3) .
B1 C40 1.658(3) .
C40 C45 1.386(3) .
C40 C41 1.394(3) .
C41 F1 1.350(2) .
C41 C42 1.384(3) .
C42 F2 1.346(2) .
C42 C43 1.380(3) .
C43 F3 1.343(2) .
C43 C44 1.375(3) .
C44 F4 1.347(2) .
C44 C45 1.391(3) .
C45 F5 1.353(2) .
C46 C47 1.384(3) .
C46 C51 1.391(3) .
C47 F6 1.352(2) .
C47 C48 1.392(3) .
C48 F7 1.346(2) .
C48 C49 1.365(3) .
C49 F8 1.346(2) .
C49 C50 1.380(3) .
C50 F9 1.341(2) .
C50 C51 1.384(3) .
C51 F10 1.349(2) .
C52 C53 1.386(3) .
C52 C57 1.398(3) .
C53 F11 1.357(2) .
C53 C54 1.385(3) .
C54 F12 1.344(2) .
C54 C55 1.374(3) .
C55 F13 1.345(2) .
C55 C56 1.379(3) .
C56 F14 1.351(2) .
C56 C57 1.372(3) .
C57 F15 1.352(2) .
C58 C63 1.392(3) .
C58 C59 1.393(3) .
C59 F16 1.350(2) .
C59 C60 1.382(3) .
C60 F17 1.345(2) .
C60 C61 1.381(3) .
C61 F18 1.341(2) .
C61 C62 1.374(3) .
C62 F19 1.347(2) .
C62 C63 1.387(3) .
C63 F20 1.352(2) .
Cl1 C64A 1.898(5) .
C64A C66 1.387(5) 2_566
C64A C65 1.390(5) .
C65 C66 1.421(6) .
C65 H65 0.9500 .
C66 C64B 1.387(5) 2_566
C66 C64A 1.387(5) 2_566
C66 H66 0.9500 .

loop_
_geom_torsion_atom_site_label_1
_geom_torsion_atom_site_label_2
_geom_torsion_atom_site_label_3
_geom_torsion_atom_site_label_4
_geom_torsion
_geom_torsion_site_symmetry_1
_geom_torsion_site_symmetry_4
O2 Zr1 O1 C21 170.2(2) . .
C3 Zr1 O1 C21 75.2(2) . .
C14 Zr1 O1 C21 -107.0(2) . .
C2 Zr1 O1 C21 91.6(2) . .
C15 Zr1 O1 C21 -108.2(2) . .
C13 Zr1 O1 C21 -67.3(2) . .
C12 Zr1 O1 C21 -55.2(2) . .
C11 Zr1 O1 C21 -79.1(2) . .
C1 Zr1 O1 C21 70.3(2) . .
C4 Zr1 O1 C21 37.4(2) . .
C5 Zr1 O1 C21 40.5(2) . .
O1 Zr1 O2 C39 153.7(7) . .
C3 Zr1 O2 C39 -73.4(7) . .
C14 Zr1 O2 C39 30.1(7) . .
C2 Zr1 O2 C39 -102.9(7) . .
C15 Zr1 O2 C39 62.5(7) . .
C13 Zr1 O2 C39 18.7(7) . .
C12 Zr1 O2 C39 49.1(7) . .
C11 Zr1 O2 C39 76.0(7) . .
C1 Zr1 O2 C39 -126.0(7) . .
C4 Zr1 O2 C39 -75.6(7) . .
C5 Zr1 O2 C39 -114.2(7) . .
O2 Zr1 C1 C2 47.14(13) . .
O1 Zr1 C1 C2 137.56(13) . .
C3 Zr1 C1 C2 -37.89(12) . .
C14 Zr1 C1 C2 -48.2(2) . .
C15 Zr1 C1 C2 148.1(4) . .
C13 Zr1 C1 C2 -87.06(15) . .
C12 Zr1 C1 C2 -128.47(13) . .
C11 Zr1 C1 C2 -167.90(12) . .
C4 Zr1 C1 C2 -78.59(13) . .
C5 Zr1 C1 C2 -115.29(18) . .
O2 Zr1 C1 C5 162.43(12) . .
O1 Zr1 C1 C5 -107.15(13) . .
C3 Zr1 C1 C5 77.40(13) . .
C14 Zr1 C1 C5 67.1(2) . .
C2 Zr1 C1 C5 115.29(18) . .
C15 Zr1 C1 C5 -96.6(5) . .
C13 Zr1 C1 C5 28.24(17) . .
C12 Zr1 C1 C5 -13.18(16) . .
C11 Zr1 C1 C5 -52.61(17) . .
C4 Zr1 C1 C5 36.70(12) . .
O2 Zr1 C1 C6 -74.3(2) . .
O1 Zr1 C1 C6 16.17(19) . .
C3 Zr1 C1 C6 -159.3(2) . .
C14 Zr1 C1 C6 -169.55(18) . .
C2 Zr1 C1 C6 -121.4(2) . .
C15 Zr1 C1 C6 26.7(6) . .
C13 Zr1 C1 C6 151.55(17) . .
C12 Zr1 C1 C6 110.14(19) . .
C11 Zr1 C1 C6 70.7(2) . .
C4 Zr1 C1 C6 160.0(2) . .
C5 Zr1 C1 C6 123.3(3) . .
C5 C1 C2 C3 -0.8(2) . .
C6 C1 C2 C3 -173.14(19) . .
Zr1 C1 C2 C3 66.66(14) . .
C5 C1 C2 C7 173.9(2) . .
C6 C1 C2 C7 1.6(3) . .
Zr1 C1 C2 C7 -118.6(2) . .
C5 C1 C2 Zr1 -67.50(14) . .
C6 C1 C2 Zr1 120.2(2) . .
O2 Zr1 C2 C1 -132.56(13) . .
O1 Zr1 C2 C1 -43.13(13) . .
C3 Zr1 C2 C1 114.15(18) . .
C14 Zr1 C2 C1 156.98(12) . .
C15 Zr1 C2 C1 -169.19(15) . .
C13 Zr1 C2 C1 117.39(13) . .
C12 Zr1 C2 C1 79.51(16) . .
C11 Zr1 C2 C1 53.7(5) . .
C4 Zr1 C2 C1 76.02(13) . .
C5 Zr1 C2 C1 36.44(12) . .
O2 Zr1 C2 C3 113.29(13) . .
O1 Zr1 C2 C3 -157.28(12) . .
C14 Zr1 C2 C3 42.83(16) . .
C15 Zr1 C2 C3 76.7(2) . .
C13 Zr1 C2 C3 3.24(16) . .
C12 Zr1 C2 C3 -34.64(18) . .
C11 Zr1 C2 C3 -60.5(5) . .
C1 Zr1 C2 C3 -114.15(18) . .
C4 Zr1 C2 C3 -38.13(12) . .
C5 Zr1 C2 C3 -77.71(13) . .
O2 Zr1 C2 C7 -9.21(18) . .
O1 Zr1 C2 C7 80.22(19) . .
C3 Zr1 C2 C7 -122.5(2) . .
C14 Zr1 C2 C7 -79.7(2) . .
C15 Zr1 C2 C7 -45.8(3) . .
C13 Zr1 C2 C7 -119.27(18) . .
C12 Zr1 C2 C7 -157.14(16) . .
C11 Zr1 C2 C7 177.0(4) . .
C1 Zr1 C2 C7 123.3(2) . .
C4 Zr1 C2 C7 -160.6(2) . .
C5 Zr1 C2 C7 159.8(2) . .
C1 C2 C3 C4 2.3(2) . .
C7 C2 C3 C4 -172.4(2) . .
Zr1 C2 C3 C4 70.62(14) . .
C1 C2 C3 C8 172.3(2) . .
C7 C2 C3 C8 -2.4(3) . .
Zr1 C2 C3 C8 -119.3(2) . .
C1 C2 C3 Zr1 -68.35(14) . .
C7 C2 C3 Zr1 117.0(2) . .
O2 Zr1 C3 C4 -176.46(13) . .
O1 Zr1 C3 C4 -81.49(14) . .
C14 Zr1 C3 C4 100.36(13) . .
C2 Zr1 C3 C4 -112.24(18) . .
C15 Zr1 C3 C4 103.33(14) . .
C13 Zr1 C3 C4 70.46(13) . .
C12 Zr1 C3 C4 44.70(14) . .
C11 Zr1 C3 C4 54.70(17) . .
C1 Zr1 C3 C4 -75.39(13) . .
C5 Zr1 C3 C4 -35.75(12) . .
O2 Zr1 C3 C2 -64.22(13) . .
O1 Zr1 C3 C2 30.75(16) . .
C14 Zr1 C3 C2 -147.40(13) . .
C15 Zr1 C3 C2 -144.42(13) . .
C13 Zr1 C3 C2 -177.30(13) . .
C12 Zr1 C3 C2 156.94(12) . .
C11 Zr1 C3 C2 166.94(12) . .
C1 Zr1 C3 C2 36.86(12) . .
C4 Zr1 C3 C2 112.24(18) . .
C5 Zr1 C3 C2 76.50(14) . .
O2 Zr1 C3 C8 58.48(18) . .
O1 Zr1 C3 C8 153.45(16) . .
C14 Zr1 C3 C8 -24.70(19) . .
C2 Zr1 C3 C8 122.7(2) . .
C15 Zr1 C3 C8 -21.7(2) . .
C13 Zr1 C3 C8 -54.61(18) . .
C12 Zr1 C3 C8 -80.36(19) . .
C11 Zr1 C3 C8 -70.4(2) . .
C1 Zr1 C3 C8 159.5(2) . .
C4 Zr1 C3 C8 -125.1(2) . .
C5 Zr1 C3 C8 -160.8(2) . .
C2 C3 C4 C5 -2.9(2) . .
C8 C3 C4 C5 -172.8(2) . .
Zr1 C3 C4 C5 65.98(14) . .
C2 C3 C4 C9 160.3(2) . .
C8 C3 C4 C9 -9.7(3) . .
Zr1 C3 C4 C9 -130.9(2) . .
C2 C3 C4 Zr1 -68.83(14) . .
C8 C3 C4 Zr1 121.2(2) . .
O2 Zr1 C4 C5 -111.74(13) . .
O1 Zr1 C4 C5 5.86(15) . .
C3 Zr1 C4 C5 -116.02(18) . .
C14 Zr1 C4 C5 155.42(12) . .
C2 Zr1 C4 C5 -77.27(14) . .
C15 Zr1 C4 C5 134.44(13) . .
C13 Zr1 C4 C5 136.71(13) . .
C12 Zr1 C4 C5 104.97(13) . .
C11 Zr1 C4 C5 98.77(13) . .
C1 Zr1 C4 C5 -36.94(12) . .
O2 Zr1 C4 C3 4.27(15) . .
O1 Zr1 C4 C3 121.88(12) . .
C14 Zr1 C4 C3 -88.56(13) . .
C2 Zr1 C4 C3 38.74(12) . .
C15 Zr1 C4 C3 -109.54(13) . .
C13 Zr1 C4 C3 -107.28(13) . .
C12 Zr1 C4 C3 -139.02(13) . .
C11 Zr1 C4 C3 -145.21(12) . .
C1 Zr1 C4 C3 79.08(14) . .
C5 Zr1 C4 C3 116.02(18) . .
O2 Zr1 C4 C9 127.1(2) . .
O1 Zr1 C4 C9 -115.3(2) . .
C3 Zr1 C4 C9 122.8(3) . .
C14 Zr1 C4 C9 34.2(2) . .
C2 Zr1 C4 C9 161.5(2) . .
C15 Zr1 C4 C9 13.3(3) . .
C13 Zr1 C4 C9 15.5(2) . .
C12 Zr1 C4 C9 -16.2(2) . .
C11 Zr1 C4 C9 -22.4(2) . .
C1 Zr1 C4 C9 -158.1(2) . .
C5 Zr1 C4 C9 -121.2(3) . .
C3 C4 C5 C1 2.4(2) . .
C9 C4 C5 C1 -161.53(19) . .
Zr1 C4 C5 C1 65.96(14) . .
C3 C4 C5 C10 165.5(2) . .
C9 C4 C5 C10 1.7(3) . .
Zr1 C4 C5 C10 -130.9(2) . .
C3 C4 C5 Zr1 -63.60(14) . .
C9 C4 C5 Zr1 132.5(2) . .
C2 C1 C5 C4 -0.9(2) . .
C6 C1 C5 C4 171.35(19) . .
Zr1 C1 C5 C4 -66.59(14) . .
C2 C1 C5 C10 -163.6(2) . .
C6 C1 C5 C10 8.7(3) . .
Zr1 C1 C5 C10 130.8(2) . .
C2 C1 C5 Zr1 65.66(14) . .
C6 C1 C5 Zr1 -122.1(2) . .
O2 Zr1 C5 C4 92.04(14) . .
O1 Zr1 C5 C4 -174.99(13) . .
C3 Zr1 C5 C4 36.74(12) . .
C14 Zr1 C5 C4 -33.83(17) . .
C2 Zr1 C5 C4 77.98(14) . .
C15 Zr1 C5 C4 -81.71(17) . .
C13 Zr1 C5 C4 -44.09(13) . .
C12 Zr1 C5 C4 -75.89(13) . .
C11 Zr1 C5 C4 -98.93(13) . .
C1 Zr1 C5 C4 114.75(18) . .
O2 Zr1 C5 C1 -22.71(16) . .
O1 Zr1 C5 C1 70.26(13) . .
C3 Zr1 C5 C1 -78.01(14) . .
C14 Zr1 C5 C1 -148.58(12) . .
C2 Zr1 C5 C1 -36.77(12) . .
C15 Zr1 C5 C1 163.54(13) . .
C13 Zr1 C5 C1 -158.84(12) . .
C12 Zr1 C5 C1 169.36(13) . .
C11 Zr1 C5 C1 146.32(12) . .
C4 Zr1 C5 C1 -114.75(18) . .
O2 Zr1 C5 C10 -146.69(19) . .
O1 Zr1 C5 C10 -53.7(2) . .
C3 Zr1 C5 C10 158.0(2) . .
C14 Zr1 C5 C10 87.4(2) . .
C2 Zr1 C5 C10 -160.7(2) . .
C15 Zr1 C5 C10 39.6(3) . .
C13 Zr1 C5 C10 77.2(2) . .
C12 Zr1 C5 C10 45.4(2) . .
C11 Zr1 C5 C10 22.3(2) . .
C1 Zr1 C5 C10 -124.0(3) . .
C4 Zr1 C5 C10 121.3(3) . .
O2 Zr1 C11 C12 -141.52(12) . .
O1 Zr1 C11 C12 130.84(12) . .
C3 Zr1 C11 C12 -17.81(17) . .
C14 Zr1 C11 C12 -78.29(13) . .
C2 Zr1 C11 C12 31.9(5) . .
C15 Zr1 C11 C12 -115.58(17) . .
C13 Zr1 C11 C12 -37.71(11) . .
C1 Zr1 C11 C12 75.64(15) . .
C4 Zr1 C11 C12 11.77(14) . .
C5 Zr1 C11 C12 47.49(13) . .
O2 Zr1 C11 C15 -25.94(13) . .
O1 Zr1 C11 C15 -113.58(12) . .
C3 Zr1 C11 C15 97.77(15) . .
C14 Zr1 C11 C15 37.29(12) . .
C2 Zr1 C11 C15 147.5(4) . .
C13 Zr1 C11 C15 77.87(13) . .
C12 Zr1 C11 C15 115.58(17) . .
C1 Zr1 C11 C15 -168.77(12) . .
C4 Zr1 C11 C15 127.36(12) . .
C5 Zr1 C11 C15 163.07(11) . .
O2 Zr1 C11 C16 93.77(18) . .
O1 Zr1 C11 C16 6.13(17) . .
C3 Zr1 C11 C16 -142.52(17) . .
C14 Zr1 C11 C16 157.0(2) . .
C2 Zr1 C11 C16 -92.8(5) . .
C15 Zr1 C11 C16 119.7(2) . .
C13 Zr1 C11 C16 -162.4(2) . .
C12 Zr1 C11 C16 -124.7(2) . .
C1 Zr1 C11 C16 -49.1(2) . .
C4 Zr1 C11 C16 -112.93(18) . .
C5 Zr1 C11 C16 -77.22(19) . .
C15 C11 C12 C13 1.5(2) . .
C16 C11 C12 C13 -171.52(19) . .
Zr1 C11 C12 C13 66.62(14) . .
C15 C11 C12 C17 171.34(19) . .
C16 C11 C12 C17 -1.7(3) . .
Zr1 C11 C12 C17 -123.5(2) . .
C15 C11 C12 Zr1 -65.14(14) . .
C16 C11 C12 Zr1 121.9(2) . .
O2 Zr1 C12 C11 53.22(15) . .
O1 Zr1 C12 C11 -48.46(12) . .
C3 Zr1 C12 C11 168.41(11) . .
C14 Zr1 C12 C11 77.04(13) . .
C2 Zr1 C12 C11 -172.48(12) . .
C15 Zr1 C12 C11 36.65(11) . .
C13 Zr1 C12 C11 114.00(17) . .
C1 Zr1 C12 C11 -132.73(12) . .
C4 Zr1 C12 C11 -169.70(12) . .
C5 Zr1 C12 C11 -139.57(12) . .
O2 Zr1 C12 C13 -60.77(15) . .
O1 Zr1 C12 C13 -162.46(12) . .
C3 Zr1 C12 C13 54.41(13) . .
C14 Zr1 C12 C13 -36.96(12) . .
C2 Zr1 C12 C13 73.53(16) . .
C15 Zr1 C12 C13 -77.35(13) . .
C11 Zr1 C12 C13 -114.00(17) . .
C1 Zr1 C12 C13 113.27(13) . .
C4 Zr1 C12 C13 76.30(12) . .
C5 Zr1 C12 C13 106.43(12) . .
O2 Zr1 C12 C17 176.68(16) . .
O1 Zr1 C12 C17 74.99(18) . .
C3 Zr1 C12 C17 -68.14(19) . .
C14 Zr1 C12 C17 -159.5(2) . .
C2 Zr1 C12 C17 -49.0(2) . .
C15 Zr1 C12 C17 160.1(2) . .
C13 Zr1 C12 C17 -122.5(2) . .
C11 Zr1 C12 C17 123.5(2) . .
C1 Zr1 C12 C17 -9.3(2) . .
C4 Zr1 C12 C17 -46.25(18) . .
C5 Zr1 C12 C17 -16.12(18) . .
C11 C12 C13 C14 -1.2(2) . .
C17 C12 C13 C14 -171.05(19) . .
Zr1 C12 C13 C14 66.26(14) . .
C11 C12 C13 C18 162.5(2) . .
C17 C12 C13 C18 -7.4(3) . .
Zr1 C12 C13 C18 -130.1(2) . .
C11 C12 C13 Zr1 -67.45(13) . .
C17 C12 C13 Zr1 122.7(2) . .
O2 Zr1 C13 C14 21.57(14) . .
O1 Zr1 C13 C14 -92.19(13) . .
C3 Zr1 C13 C14 114.39(13) . .
C2 Zr1 C13 C14 112.65(13) . .
C15 Zr1 C13 C14 -37.27(12) . .
C12 Zr1 C13 C14 -114.87(18) . .
C11 Zr1 C13 C14 -77.63(13) . .
C1 Zr1 C13 C14 151.50(12) . .
C4 Zr1 C13 C14 144.77(13) . .
C5 Zr1 C13 C14 166.15(12) . .
O2 Zr1 C13 C12 136.44(12) . .
O1 Zr1 C13 C12 22.68(15) . .
C3 Zr1 C13 C12 -130.74(12) . .
C14 Zr1 C13 C12 114.87(18) . .
C2 Zr1 C13 C12 -132.48(12) . .
C15 Zr1 C13 C12 77.59(13) . .
C11 Zr1 C13 C12 37.23(11) . .
C1 Zr1 C13 C12 -93.63(14) . .
C4 Zr1 C13 C12 -100.36(12) . .
C5 Zr1 C13 C12 -78.98(13) . .
O2 Zr1 C13 C18 -97.9(2) . .
O1 Zr1 C13 C18 148.32(19) . .
C3 Zr1 C13 C18 -5.1(2) . .
C14 Zr1 C13 C18 -119.5(3) . .
C2 Zr1 C13 C18 -6.8(2) . .
C15 Zr1 C13 C18 -156.8(2) . .
C12 Zr1 C13 C18 125.6(3) . .
C11 Zr1 C13 C18 162.9(2) . .
C1 Zr1 C13 C18 32.0(2) . .
C4 Zr1 C13 C18 25.3(2) . .
C5 Zr1 C13 C18 46.7(2) . .
C12 C13 C14 C15 0.4(2) . .
C18 C13 C14 C15 -164.03(19) . .
Zr1 C13 C14 C15 67.22(14) . .
C12 C13 C14 C19 174.2(2) . .
C18 C13 C14 C19 9.7(3) . .
Zr1 C13 C14 C19 -119.1(2) . .
C12 C13 C14 Zr1 -66.79(14) . .
C18 C13 C14 Zr1 128.8(2) . .
O2 Zr1 C14 C15 85.55(13) . .
O1 Zr1 C14 C15 -2.28(15) . .
C3 Zr1 C14 C15 176.09(12) . .
C2 Zr1 C14 C15 154.04(12) . .
C13 Zr1 C14 C15 -114.39(18) . .
C12 Zr1 C14 C15 -77.25(13) . .
C11 Zr1 C14 C15 -37.12(12) . .
C1 Zr1 C14 C15 -175.50(16) . .
C4 Zr1 C14 C15 -150.91(12) . .
C5 Zr1 C14 C15 -133.40(13) . .
O2 Zr1 C14 C13 -160.06(13) . .
O1 Zr1 C14 C13 112.11(12) . .
C3 Zr1 C14 C13 -69.52(13) . .
C2 Zr1 C14 C13 -91.57(14) . .
C15 Zr1 C14 C13 114.39(18) . .
C12 Zr1 C14 C13 37.14(12) . .
C11 Zr1 C14 C13 77.27(13) . .
C1 Zr1 C14 C13 -61.1(2) . .
C4 Zr1 C14 C13 -36.52(13) . .
C5 Zr1 C14 C13 -19.01(16) . .
O2 Zr1 C14 C19 -38.59(18) . .
O1 Zr1 C14 C19 -126.42(17) . .
C3 Zr1 C14 C19 51.95(19) . .
C2 Zr1 C14 C19 29.9(2) . .
C15 Zr1 C14 C19 -124.1(2) . .
C13 Zr1 C14 C19 121.5(2) . .
C12 Zr1 C14 C19 158.6(2) . .
C11 Zr1 C14 C19 -161.3(2) . .
C1 Zr1 C14 C19 60.4(3) . .
C4 Zr1 C14 C19 84.95(18) . .
C5 Zr1 C14 C19 102.46(19) . .
C13 C14 C15 C11 0.5(2) . .
C19 C14 C15 C11 -173.1(2) . .
Zr1 C14 C15 C11 67.76(14) . .
C13 C14 C15 C20 175.5(2) . .
C19 C14 C15 C20 1.9(4) . .
Zr1 C14 C15 C20 -117.2(2) . .
C13 C14 C15 Zr1 -67.27(14) . .
C19 C14 C15 Zr1 119.2(2) . .
C12 C11 C15 C14 -1.2(2) . .
C16 C11 C15 C14 172.10(18) . .
Zr1 C11 C15 C14 -66.74(14) . .
C12 C11 C15 C20 -176.39(19) . .
C16 C11 C15 C20 -3.1(3) . .
Zr1 C11 C15 C20 118.1(2) . .
C12 C11 C15 Zr1 65.51(14) . .
C16 C11 C15 Zr1 -121.16(19) . .
O2 Zr1 C15 C14 -89.95(13) . .
O1 Zr1 C15 C14 178.10(13) . .
C3 Zr1 C15 C14 -5.44(17) . .
C2 Zr1 C15 C14 -53.7(2) . .
C13 Zr1 C15 C14 37.28(12) . .
C12 Zr1 C15 C14 77.95(13) . .
C11 Zr1 C15 C14 114.49(18) . .
C1 Zr1 C15 C14 167.7(4) . .
C4 Zr1 C15 C14 40.08(16) . .
C5 Zr1 C15 C14 85.19(17) . .
O2 Zr1 C15 C11 155.57(12) . .
O1 Zr1 C15 C11 63.62(12) . .
C3 Zr1 C15 C11 -119.93(13) . .
C14 Zr1 C15 C11 -114.49(18) . .
C2 Zr1 C15 C11 -168.22(15) . .
C13 Zr1 C15 C11 -77.20(13) . .
C12 Zr1 C15 C11 -36.53(11) . .
C1 Zr1 C15 C11 53.2(5) . .
C4 Zr1 C15 C11 -74.41(14) . .
C5 Zr1 C15 C11 -29.29(19) . .
O2 Zr1 C15 C20 33.93(17) . .
O1 Zr1 C15 C20 -58.02(17) . .
C3 Zr1 C15 C20 118.44(17) . .
C14 Zr1 C15 C20 123.9(2) . .
C2 Zr1 C15 C20 70.1(2) . .
C13 Zr1 C15 C20 161.2(2) . .
C12 Zr1 C15 C20 -158.2(2) . .
C11 Zr1 C15 C20 -121.6(2) . .
C1 Zr1 C15 C20 -68.4(5) . .
C4 Zr1 C15 C20 163.96(15) . .
C5 Zr1 C15 C20 -150.93(16) . .
Zr1 O1 C21 C22 10.3(3) . .
Zr1 O1 C21 C26 -170.26(15) . .
O1 C21 C22 C23 -178.09(19) . .
C26 C21 C22 C23 2.5(3) . .
C21 C22 C23 C24 -1.2(3) . .
C22 C23 C24 C25 -0.3(3) . .
C23 C24 C25 C26 0.5(4) . .
C24 C25 C26 C21 0.8(3) . .
C24 C25 C26 P1 -177.97(18) . .
O1 C21 C26 C25 178.36(19) . .
C22 C21 C26 C25 -2.2(3) . .
O1 C21 C26 P1 -2.9(3) . .
C22 C21 C26 P1 176.46(15) . .
C35 P1 C26 C25 -176.48(16) . .
C31 P1 C26 C25 -54.26(19) . .
C27 P1 C26 C25 69.65(18) . .
C35 P1 C26 C21 4.8(2) . .
C31 P1 C26 C21 127.03(18) . .
C27 P1 C26 C21 -109.06(18) . .
C26 P1 C27 C29 -46.50(18) . .
C35 P1 C27 C29 -167.32(16) . .
C31 P1 C27 C29 75.19(18) . .
C26 P1 C27 C30 -169.25(14) . .
C35 P1 C27 C30 69.93(16) . .
C31 P1 C27 C30 -47.57(18) . .
C26 P1 C27 C28 71.12(17) . .
C35 P1 C27 C28 -49.70(17) . .
C31 P1 C27 C28 -167.19(15) . .
C26 P1 C31 C34 -40.45(18) . .
C35 P1 C31 C34 84.71(18) . .
C27 P1 C31 C34 -161.20(15) . .
C26 P1 C31 C33 79.49(18) . .
C35 P1 C31 C33 -155.35(16) . .
C27 P1 C31 C33 -41.27(19) . .
C26 P1 C31 C32 -160.19(16) . .
C35 P1 C31 C32 -35.03(19) . .
C27 P1 C31 C32 79.06(18) . .
C26 P1 C35 C36 74.5(2) . .
C31 P1 C35 C36 -48.1(2) . .
C27 P1 C35 C36 -168.73(19) . .
P1 C35 C36 C37 161.55(17) . .
C35 C36 C37 C38 60.3(3) . .
C36 C37 C38 C39 71.7(3) . .
Zr1 O2 C39 C38 -149.8(6) . .
C37 C38 C39 O2 -64.9(3) . .
C58 B1 C40 C45 16.9(3) . .
C52 B1 C40 C45 132.7(2) . .
C46 B1 C40 C45 -105.2(2) . .
C58 B1 C40 C41 -170.28(17) . .
C52 B1 C40 C41 -54.4(2) . .
C46 B1 C40 C41 67.6(2) . .
C45 C40 C41 F1 177.58(17) . .
B1 C40 C41 F1 3.8(3) . .
C45 C40 C41 C42 -1.7(3) . .
B1 C40 C41 C42 -175.43(19) . .
F1 C41 C42 F2 2.3(3) . .
C40 C41 C42 F2 -178.42(19) . .
F1 C41 C42 C43 -177.51(18) . .
C40 C41 C42 C43 1.7(3) . .
F2 C42 C43 F3 -1.5(3) . .
C41 C42 C43 F3 178.28(18) . .
F2 C42 C43 C44 178.94(18) . .
C41 C42 C43 C44 -1.2(3) . .
F3 C43 C44 F4 2.0(3) . .
C42 C43 C44 F4 -178.45(18) . .
F3 C43 C44 C45 -178.69(18) . .
C42 C43 C44 C45 0.8(3) . .
C41 C40 C45 F5 -177.51(17) . .
B1 C40 C45 F5 -4.3(3) . .
C41 C40 C45 C44 1.2(3) . .
B1 C40 C45 C44 174.41(18) . .
F4 C44 C45 F5 -2.8(3) . .
C43 C44 C45 F5 177.93(17) . .
F4 C44 C45 C40 178.39(18) . .
C43 C44 C45 C40 -0.9(3) . .
C58 B1 C46 C47 130.8(2) . .
C52 B1 C46 C47 15.5(3) . .
C40 B1 C46 C47 -106.3(2) . .
C58 B1 C46 C51 -55.7(2) . .
C52 B1 C46 C51 -170.94(17) . .
C40 B1 C46 C51 67.3(2) . .
C51 C46 C47 F6 -177.78(17) . .
B1 C46 C47 F6 -4.0(3) . .
C51 C46 C47 C48 1.5(3) . .
B1 C46 C47 C48 175.31(18) . .
F6 C47 C48 F7 -1.9(3) . .
C46 C47 C48 F7 178.76(18) . .
F6 C47 C48 C49 177.25(18) . .
C46 C47 C48 C49 -2.1(3) . .
F7 C48 C49 F8 2.3(3) . .
C47 C48 C49 F8 -176.93(18) . .
F7 C48 C49 C50 -179.53(18) . .
C47 C48 C49 C50 1.3(3) . .
F8 C49 C50 F9 -0.6(3) . .
C48 C49 C50 F9 -178.80(18) . .
F8 C49 C50 C51 178.09(17) . .
C48 C49 C50 C51 -0.1(3) . .
F9 C50 C51 F10 -1.0(3) . .
C49 C50 C51 F10 -179.63(17) . .
F9 C50 C51 C46 178.27(18) . .
C49 C50 C51 C46 -0.4(3) . .
C47 C46 C51 F10 178.96(17) . .
B1 C46 C51 F10 4.6(3) . .
C47 C46 C51 C50 -0.3(3) . .
B1 C46 C51 C50 -174.66(18) . .
C58 B1 C52 C53 108.3(2) . .
C46 B1 C52 C53 -129.8(2) . .
C40 B1 C52 C53 -14.9(3) . .
C58 B1 C52 C57 -65.7(2) . .
C46 B1 C52 C57 56.2(2) . .
C40 B1 C52 C57 171.06(17) . .
C57 C52 C53 F11 177.83(17) . .
B1 C52 C53 F11 3.5(3) . .
C57 C52 C53 C54 -1.9(3) . .
B1 C52 C53 C54 -176.28(19) . .
F11 C53 C54 F12 1.6(3) . .
C52 C53 C54 F12 -178.61(19) . .
F11 C53 C54 C55 -177.77(19) . .
C52 C53 C54 C55 2.0(3) . .
F12 C54 C55 F13 -0.8(3) . .
C53 C54 C55 F13 178.56(19) . .
F12 C54 C55 C56 179.99(19) . .
C53 C54 C55 C56 -0.6(3) . .
F13 C55 C56 F14 -0.1(3) . .
C54 C55 C56 F14 179.05(19) . .
F13 C55 C56 C57 -179.76(19) . .
C54 C55 C56 C57 -0.6(3) . .
F14 C56 C57 F15 0.7(3) . .
C55 C56 C57 F15 -179.67(18) . .
F14 C56 C57 C52 -179.06(18) . .
C55 C56 C57 C52 0.5(3) . .
C53 C52 C57 F15 -179.11(17) . .
B1 C52 C57 F15 -4.3(3) . .
C53 C52 C57 C56 0.7(3) . .
B1 C52 C57 C56 175.48(18) . .
C52 B1 C58 C63 103.6(2) . .
C46 B1 C58 C63 -18.7(3) . .
C40 B1 C58 C63 -134.0(2) . .
C52 B1 C58 C59 -67.3(2) . .
C46 B1 C58 C59 170.44(17) . .
C40 B1 C58 C59 55.2(2) . .
C63 C58 C59 F16 -178.30(17) . .
B1 C58 C59 F16 -6.3(3) . .
C63 C58 C59 C60 1.0(3) . .
B1 C58 C59 C60 173.02(19) . .
F16 C59 C60 F17 -1.7(3) . .
C58 C59 C60 F17 179.00(19) . .
F16 C59 C60 C61 177.92(18) . .
C58 C59 C60 C61 -1.4(3) . .
F17 C60 C61 F18 -0.4(3) . .
C59 C60 C61 F18 180.00(19) . .
F17 C60 C61 C62 -179.21(19) . .
C59 C60 C61 C62 1.2(3) . .
F18 C61 C62 F19 0.7(3) . .
C60 C61 C62 F19 179.47(19) . .
F18 C61 C62 C63 -179.54(19) . .
C60 C61 C62 C63 -0.7(3) . .
F19 C62 C63 F20 0.6(3) . .
C61 C62 C63 F20 -179.23(19) . .
F19 C62 C63 C58 -179.80(19) . .
C61 C62 C63 C58 0.4(3) . .
C59 C58 C63 F20 179.12(18) . .
B1 C58 C63 F20 7.7(3) . .
C59 C58 C63 C62 -0.5(3) . .
B1 C58 C63 C62 -171.9(2) . .
C66 C64A C65 C66 -0.1(6) 2_566 .
Cl1 C64A C65 C66 -177.2(3) . .
C64A C65 C66 C64B 0.1(5) . 2_566
C64A C65 C66 C64A 0.1(5) . 2_566
